data_7708013
loop_
_publ_author_name
'Shen, Yu-Hsuan'
'Esper, Alec M.'
'Ghiviriga, Ion'
'Abboud, Khalil A.'
'Schanze, Kirk S.'
'Ehm, Christian'
'Veige, Adam S.'

_publ_section_title
;
 SPAAC iClick: progress towards a bioorthogonal reaction in-corporating
 metal ions.
;
_journal_issue 36
_journal_name_full 'Dalton transactions (Cambridge, England : 2003)'
_journal_page_first 12681
_journal_page_last 12691
_journal_paper_doi 10.1039/d1dt02626g
_journal_volume 50
_journal_year 2021
_chemical_formula_sum 'C9 H27 N3 P2 Pt'
_chemical_formula_weight 434.36
_space_group_crystal_system orthorhombic
_space_group_IT_number 61
_space_group_name_Hall '-P 2ac 2ab'
_space_group_name_H-M_alt 'P b c a'
_atom_sites_solution_hydrogens geom
_atom_sites_solution_primary direct
_atom_sites_solution_secondary difmap
_audit_creation_method SHELXL-2018/3
_audit_update_record
;
2021-03-04 deposited with the CCDC.	2021-08-09 downloaded from the CCDC.
;
_cell_angle_alpha 90
_cell_angle_beta 90
_cell_angle_gamma 90
_cell_formula_units_Z 8
_cell_length_a 13.7352(9)
_cell_length_b 11.7608(7)
_cell_length_c 19.1917(13)
_cell_measurement_reflns_used 9372
_cell_measurement_temperature 100(2)
_cell_measurement_theta_max 30.50
_cell_measurement_theta_min 3.60
_cell_volume 3100.2(3)
_computing_cell_refinement 'Bruker APEX3 (Bruker, 2014)'
_computing_data_collection 'Bruker APEX3 (Bruker, 2014)'
_computing_data_reduction 'Bruker Apex3 SAINT (Bruker, 2014)'
_computing_molecular_graphics 'XP in SHELXTL-plus, Bruker 2014'
_computing_publication_material 'SHELXL2015, Sheldrick, G. M. 2015'
_computing_structure_refinement 'SHELXL2015, Sheldrick G. M. 2015'
_computing_structure_solution 'SHELXL2015, Sheldrick G. M. 2015'
_diffrn_ambient_temperature 100(2)
_diffrn_measured_fraction_theta_full 0.988
_diffrn_measured_fraction_theta_max 0.992
_diffrn_measurement_device_type 'D8 Venture with PHOTON III'
_diffrn_measurement_method 'phi and omega scans'
_diffrn_radiation_type MoK\a
_diffrn_radiation_wavelength 0.71073
_diffrn_reflns_av_R_equivalents 0.0647
_diffrn_reflns_av_unetI/netI 0.0364
_diffrn_reflns_Laue_measured_fraction_full 0.988
_diffrn_reflns_Laue_measured_fraction_max 0.992
_diffrn_reflns_limit_h_max 19
_diffrn_reflns_limit_h_min -19
_diffrn_reflns_limit_k_max 16
_diffrn_reflns_limit_k_min -16
_diffrn_reflns_limit_l_max 27
_diffrn_reflns_limit_l_min -27
_diffrn_reflns_number 51254
_diffrn_reflns_point_group_measured_fraction_full 0.988
_diffrn_reflns_point_group_measured_fraction_max 0.992
_diffrn_reflns_theta_full 25.242
_diffrn_reflns_theta_max 30.529
_diffrn_reflns_theta_min 2.122
_diffrn_source 'micro source 3.0'
_exptl_absorpt_coefficient_mu 9.238
_exptl_absorpt_correction_type multi-scan
_exptl_absorpt_process_details 'Sheldrick, G. M., sadabs (2015). Acta Cryst. C71, 3-8.'
_exptl_crystal_colour colourless
_exptl_crystal_density_diffrn 1.861
_exptl_crystal_description block
_exptl_crystal_F_000 1680
_exptl_crystal_size_max 0.170
_exptl_crystal_size_mid 0.130
_exptl_crystal_size_min 0.093
_exptl_transmission_factor_max 0.5644
_exptl_transmission_factor_min 0.3159
_refine_diff_density_max 1.175
_refine_diff_density_min -1.577
_refine_diff_density_rms 0.194
_refine_ls_extinction_method none
_refine_ls_goodness_of_fit_ref 1.200
_refine_ls_hydrogen_treatment constr
_refine_ls_matrix_type full
_refine_ls_number_parameters 145
_refine_ls_number_reflns 4710
_refine_ls_number_restraints 0
_refine_ls_restrained_S_all 1.200
_refine_ls_R_factor_all 0.0237
_refine_ls_R_factor_gt 0.0219
_refine_ls_shift/su_max 0.006
_refine_ls_shift/su_mean 0.000
_refine_ls_structure_factor_coef Fsqd
_refine_ls_weighting_details 'w=1/[\s^2^(Fo^2^)+(0.0047P)^2^+2.3196P] where P=(Fo^2^+2Fc^2^)/3'
_refine_ls_weighting_scheme calc
_refine_ls_wR_factor_gt 0.0478
_refine_ls_wR_factor_ref 0.0485
_reflns_Friedel_coverage 0.000
_reflns_number_gt 4398
_reflns_number_total 4710
_reflns_threshold_expression 'I > 2\s(I)'
_cod_data_source_file d1dt02626g6.cif
_cod_data_source_block shen16
_cod_depositor_comments 'Adding full bibliography for 7708012--7708016.cif.'
_cod_database_code 7708013
_shelx_shelxl_version_number 2018/3
_shelx_space_group_comment
; 
The symmetry employed for this shelxl refinement is uniquely defined 
by the following loop, which should always be used as a source of 
symmetry information in preference to the above space-group names. 
They are only intended as comments. 
;
_shelx_estimated_absorpt_t_min 0.303
_shelx_estimated_absorpt_t_max 0.480

loop_
_space_group_symop_operation_xyz
'x, y, z'
'-x+1/2, -y, z+1/2'
'-x, y+1/2, -z+1/2'
'x+1/2, -y+1/2, -z'
'-x, -y, -z'
'x-1/2, y, -z-1/2'
'x, -y-1/2, z-1/2'
'-x-1/2, y-1/2, z'

loop_
_atom_site_label
_atom_site_type_symbol
_atom_site_fract_x
_atom_site_fract_y
_atom_site_fract_z
_atom_site_U_iso_or_equiv
_atom_site_adp_type
_atom_site_occupancy
_atom_site_site_symmetry_order
_atom_site_calc_flag
_atom_site_refinement_flags_posn
_atom_site_refinement_flags_adp
_atom_site_refinement_flags_occupancy
_atom_site_disorder_assembly
_atom_site_disorder_group
Pt1 Pt 0.46346(2) 0.77073(2) 0.61054(2) 0.01192(4) Uani 1 1 d . . . . .
C1 C 0.48479(18) 0.7111(2) 0.43271(13) 0.0230(5) Uani 1 1 d . . . . .
H1A H 0.511231 0.786018 0.420782 0.034 Uiso 1 1 calc R U . . .
H1B H 0.454529 0.677256 0.391383 0.034 Uiso 1 1 calc R U . . .
H1C H 0.537522 0.661792 0.449137 0.034 Uiso 1 1 calc R U . . .
P1 P 0.39406(4) 0.72645(4) 0.50104(3) 0.01314(10) Uani 1 1 d . . . . .
N1 N 0.54245(14) 0.61263(19) 0.59492(11) 0.0215(4) Uani 1 1 d . . . . .
N2 N 0.59119(14) 0.57278(15) 0.64085(10) 0.0177(3) Uani 1 1 d . . . . .
C3 C 0.33260(16) 0.59019(17) 0.49372(11) 0.0175(4) Uani 1 1 d . . . . .
H3A H 0.276074 0.589026 0.524871 0.026 Uiso 1 1 calc R U . . .
H3B H 0.377604 0.529151 0.506785 0.026 Uiso 1 1 calc R U . . .
H3C H 0.310965 0.578903 0.445554 0.026 Uiso 1 1 calc R U . . .
P2 P 0.34156(4) 0.68345(5) 0.67828(3) 0.01432(10) Uani 1 1 d . . . . .
N3 N 0.63902(17) 0.5302(2) 0.68325(12) 0.0319(5) Uani 1 1 d . . . . .
C2 C 0.30797(16) 0.82824(19) 0.46509(12) 0.0198(4) Uani 1 1 d . . . . .
H2A H 0.339657 0.902491 0.460303 0.030 Uiso 1 1 calc R U . . .
H2B H 0.251856 0.835108 0.496355 0.030 Uiso 1 1 calc R U . . .
H2C H 0.285991 0.801989 0.419253 0.030 Uiso 1 1 calc R U . . .
C9 C 0.39491(18) 0.92643(19) 0.62314(13) 0.0214(4) Uani 1 1 d . . . . .
H9A H 0.333749 0.926816 0.596845 0.032 Uiso 1 1 calc R U . . .
H9B H 0.437428 0.987126 0.605880 0.032 Uiso 1 1 calc R U . . .
H9C H 0.381149 0.938942 0.672657 0.032 Uiso 1 1 calc R U . . .
C8 C 0.57384(17) 0.8600(2) 0.55751(14) 0.0256(5) Uani 1 1 d . . . . .
H8A H 0.622260 0.806105 0.539783 0.038 Uiso 1 1 calc R U . . .
H8B H 0.605329 0.913421 0.589598 0.038 Uiso 1 1 calc R U . . .
H8C H 0.545291 0.902156 0.518468 0.038 Uiso 1 1 calc R U . . .
C7 C 0.54011(16) 0.8044(2) 0.70277(14) 0.0249(5) Uani 1 1 d . . . . .
H7A H 0.547314 0.733927 0.729531 0.037 Uiso 1 1 calc R U . . .
H7B H 0.504204 0.860332 0.730559 0.037 Uiso 1 1 calc R U . . .
H7C H 0.604635 0.834659 0.691322 0.037 Uiso 1 1 calc R U . . .
C6 C 0.3369(2) 0.7256(2) 0.76926(13) 0.0322(6) Uani 1 1 d . . . . .
H6A H 0.328308 0.808145 0.772381 0.048 Uiso 1 1 calc R U . . .
H6B H 0.397796 0.703884 0.792329 0.048 Uiso 1 1 calc R U . . .
H6C H 0.282135 0.687453 0.792162 0.048 Uiso 1 1 calc R U . . .
C5 C 0.21578(16) 0.70876(19) 0.65244(12) 0.0195(4) Uani 1 1 d . . . . .
H5A H 0.207030 0.686690 0.603604 0.029 Uiso 1 1 calc R U . . .
H5B H 0.200438 0.789651 0.657919 0.029 Uiso 1 1 calc R U . . .
H5C H 0.172214 0.663568 0.681910 0.029 Uiso 1 1 calc R U . . .
C4 C 0.35155(17) 0.52986(19) 0.68456(13) 0.0235(5) Uani 1 1 d . . . . .
H4A H 0.344313 0.496251 0.638120 0.035 Uiso 1 1 calc R U . . .
H4B H 0.300311 0.500741 0.715283 0.035 Uiso 1 1 calc R U . . .
H4C H 0.415431 0.509693 0.703655 0.035 Uiso 1 1 calc R U . . .

loop_
_atom_site_aniso_label
_atom_site_aniso_U_11
_atom_site_aniso_U_22
_atom_site_aniso_U_33
_atom_site_aniso_U_23
_atom_site_aniso_U_13
_atom_site_aniso_U_12
Pt1 0.00930(5) 0.01117(5) 0.01528(5) -0.00126(2) -0.00145(2) 0.00018(2)
C1 0.0184(10) 0.0328(13) 0.0178(10) 0.0025(9) 0.0060(8) 0.0033(9)
P1 0.0107(2) 0.0155(2) 0.0132(2) 0.00115(18) 0.00048(17) 0.00206(17)
N1 0.0230(10) 0.0196(10) 0.0219(9) -0.0048(8) -0.0062(7) 0.0101(7)
N2 0.0170(9) 0.0161(8) 0.0201(9) -0.0016(7) -0.0014(6) 0.0029(6)
C3 0.0196(10) 0.0155(9) 0.0173(9) -0.0023(8) 0.0001(7) 0.0010(8)
P2 0.0169(2) 0.0142(2) 0.0118(2) 0.00001(18) -0.00110(17) -0.00243(19)
N3 0.0373(12) 0.0284(11) 0.0299(11) 0.0006(9) -0.0126(9) 0.0114(10)
C2 0.0181(9) 0.0198(10) 0.0215(10) 0.0031(8) -0.0042(8) 0.0048(8)
C9 0.0239(11) 0.0126(9) 0.0279(11) -0.0003(8) 0.0019(9) 0.0041(8)
C8 0.0156(10) 0.0240(11) 0.0371(13) -0.0008(10) 0.0059(9) -0.0063(9)
C7 0.0205(11) 0.0276(13) 0.0265(12) -0.0107(10) -0.0102(8) 0.0013(9)
C6 0.0422(16) 0.0408(16) 0.0137(10) -0.0039(10) 0.0026(10) -0.0157(12)
C5 0.0163(9) 0.0197(10) 0.0224(10) -0.0024(8) 0.0046(8) 0.0023(8)
C4 0.0234(11) 0.0164(10) 0.0307(12) 0.0077(9) -0.0036(9) -0.0017(8)

loop_
_atom_type_symbol
_atom_type_description
_atom_type_scat_dispersion_real
_atom_type_scat_dispersion_imag
_atom_type_scat_source
C C 0.0033 0.0016 'International Tables Vol C Tables 4.2.6.8 and 6.1.1.4'
H H 0.0000 0.0000 'International Tables Vol C Tables 4.2.6.8 and 6.1.1.4'
N N 0.0061 0.0033 'International Tables Vol C Tables 4.2.6.8 and 6.1.1.4'
P P 0.1023 0.0942 'International Tables Vol C Tables 4.2.6.8 and 6.1.1.4'
Pt Pt -1.7033 8.3905 'International Tables Vol C Tables 4.2.6.8 and 6.1.1.4'

loop_
_geom_angle_atom_site_label_1
_geom_angle_atom_site_label_2
_geom_angle_atom_site_label_3
_geom_angle
_geom_angle_site_symmetry_1
_geom_angle_site_symmetry_3
_geom_angle_publ_flag
C9 Pt1 C7 87.87(10) . . ?
C9 Pt1 C8 86.72(10) . . ?
C7 Pt1 C8 87.27(11) . . ?
C9 Pt1 N1 176.73(9) . . ?
C7 Pt1 N1 91.57(9) . . ?
C8 Pt1 N1 90.03(9) . . ?
C9 Pt1 P2 89.87(7) . . ?
C7 Pt1 P2 88.47(8) . . ?
C8 Pt1 P2 174.64(7) . . ?
N1 Pt1 P2 93.34(6) . . ?
C9 Pt1 P1 96.61(7) . . ?
C7 Pt1 P1 173.52(7) . . ?
C8 Pt1 P1 88.31(7) . . ?
N1 Pt1 P1 83.70(5) . . ?
P2 Pt1 P1 96.199(19) . . ?
P1 C1 H1A 109.5 . . ?
P1 C1 H1B 109.5 . . ?
H1A C1 H1B 109.5 . . ?
P1 C1 H1C 109.5 . . ?
H1A C1 H1C 109.5 . . ?
H1B C1 H1C 109.5 . . ?
C3 P1 C1 100.09(11) . . ?
C3 P1 C2 104.43(10) . . ?
C1 P1 C2 103.74(11) . . ?
C3 P1 Pt1 116.75(7) . . ?
C1 P1 Pt1 112.73(9) . . ?
C2 P1 Pt1 117.00(8) . . ?
N2 N1 Pt1 120.69(16) . . ?
N3 N2 N1 177.0(2) . . ?
P1 C3 H3A 109.5 . . ?
P1 C3 H3B 109.5 . . ?
H3A C3 H3B 109.5 . . ?
P1 C3 H3C 109.5 . . ?
H3A C3 H3C 109.5 . . ?
H3B C3 H3C 109.5 . . ?
C4 P2 C6 102.14(12) . . ?
C4 P2 C5 104.61(11) . . ?
C6 P2 C5 100.59(13) . . ?
C4 P2 Pt1 114.61(8) . . ?
C6 P2 Pt1 115.90(9) . . ?
C5 P2 Pt1 116.91(8) . . ?
P1 C2 H2A 109.5 . . ?
P1 C2 H2B 109.5 . . ?
H2A C2 H2B 109.5 . . ?
P1 C2 H2C 109.5 . . ?
H2A C2 H2C 109.5 . . ?
H2B C2 H2C 109.5 . . ?
Pt1 C9 H9A 109.5 . . ?
Pt1 C9 H9B 109.5 . . ?
H9A C9 H9B 109.5 . . ?
Pt1 C9 H9C 109.5 . . ?
H9A C9 H9C 109.5 . . ?
H9B C9 H9C 109.5 . . ?
Pt1 C8 H8A 109.5 . . ?
Pt1 C8 H8B 109.5 . . ?
H8A C8 H8B 109.5 . . ?
Pt1 C8 H8C 109.5 . . ?
H8A C8 H8C 109.5 . . ?
H8B C8 H8C 109.5 . . ?
Pt1 C7 H7A 109.5 . . ?
Pt1 C7 H7B 109.5 . . ?
H7A C7 H7B 109.5 . . ?
Pt1 C7 H7C 109.5 . . ?
H7A C7 H7C 109.5 . . ?
H7B C7 H7C 109.5 . . ?
P2 C6 H6A 109.5 . . ?
P2 C6 H6B 109.5 . . ?
H6A C6 H6B 109.5 . . ?
P2 C6 H6C 109.5 . . ?
H6A C6 H6C 109.5 . . ?
H6B C6 H6C 109.5 . . ?
P2 C5 H5A 109.5 . . ?
P2 C5 H5B 109.5 . . ?
H5A C5 H5B 109.5 . . ?
P2 C5 H5C 109.5 . . ?
H5A C5 H5C 109.5 . . ?
H5B C5 H5C 109.5 . . ?
P2 C4 H4A 109.5 . . ?
P2 C4 H4B 109.5 . . ?
H4A C4 H4B 109.5 . . ?
P2 C4 H4C 109.5 . . ?
H4A C4 H4C 109.5 . . ?
H4B C4 H4C 109.5 . . ?

loop_
_geom_bond_atom_site_label_1
_geom_bond_atom_site_label_2
_geom_bond_distance
_geom_bond_site_symmetry_2
_geom_bond_publ_flag
Pt1 C9 2.073(2) . ?
Pt1 C7 2.097(2) . ?
Pt1 C8 2.107(2) . ?
Pt1 N1 2.174(2) . ?
Pt1 P2 2.3552(5) . ?
Pt1 P1 2.3657(6) . ?
C1 P1 1.818(2) . ?
C1 H1A 0.9800 . ?
C1 H1B 0.9800 . ?
C1 H1C 0.9800 . ?
P1 C3 1.817(2) . ?
P1 C2 1.819(2) . ?
N1 N2 1.202(3) . ?
N2 N3 1.159(3) . ?
C3 H3A 0.9800 . ?
C3 H3B 0.9800 . ?
C3 H3C 0.9800 . ?
P2 C4 1.816(2) . ?
P2 C6 1.816(3) . ?
P2 C5 1.822(2) . ?
C2 H2A 0.9800 . ?
C2 H2B 0.9800 . ?
C2 H2C 0.9800 . ?
C9 H9A 0.9800 . ?
C9 H9B 0.9800 . ?
C9 H9C 0.9800 . ?
C8 H8A 0.9800 . ?
C8 H8B 0.9800 . ?
C8 H8C 0.9800 . ?
C7 H7A 0.9800 . ?
C7 H7B 0.9800 . ?
C7 H7C 0.9800 . ?
C6 H6A 0.9800 . ?
C6 H6B 0.9800 . ?
C6 H6C 0.9800 . ?
C5 H5A 0.9800 . ?
C5 H5B 0.9800 . ?
C5 H5C 0.9800 . ?
C4 H4A 0.9800 . ?
C4 H4B 0.9800 . ?
C4 H4C 0.9800 . ?
